data_7710939
loop_
_publ_author_name
'Mishra, Srabani Srotoswini'
'Chand, Dillip Kumar'

_publ_section_title
;
 Diastereoselectively self-sorted low-symmetry binuclear metallomacrocycle
 and trinuclear metallocage.
;
_journal_issue 31
_journal_name_full 'Dalton transactions (Cambridge, England : 2003)'
_journal_page_first 11650
_journal_page_last 11657
_journal_paper_doi 10.1039/d2dt01571d
_journal_volume 51
_journal_year 2022
_chemical_formula_sum 'C28 H42 N14 O16 Pd2'
_chemical_formula_weight 1043.55
_space_group_crystal_system triclinic
_space_group_IT_number 2
_space_group_name_Hall '-P 1'
_space_group_name_H-M_alt 'P -1'
_atom_sites_solution_hydrogens mixed
_audit_creation_method SHELXL-2018/3
_audit_update_record
;
2022-04-23 deposited with the CCDC.	2022-06-28 downloaded from the CCDC.
;
_cell_angle_alpha 87.015(5)
_cell_angle_beta 74.757(5)
_cell_angle_gamma 75.488(5)
_cell_formula_units_Z 1
_cell_length_a 7.7499(9)
_cell_length_b 10.4043(12)
_cell_length_c 12.9225(15)
_cell_measurement_reflns_used 9867
_cell_measurement_temperature 200(2)
_cell_measurement_theta_max 72.91
_cell_measurement_theta_min 3.55
_cell_volume 973.1(2)
_computing_cell_refinement 'APEX3/SAINT (Bruker, 2016)'
_computing_data_collection 'APEX3(Bruker, 2016)'
_computing_data_reduction 'SAINT/XPREP (Bruker, 2016)'
_computing_molecular_graphics 'ORTEP3 (Farrugia, 1997) and Mercury (Bruno et al., 2002)'
_computing_publication_material 'SHELXL-2014/7 (Sheldrick, 2014)'
_computing_structure_refinement 'SHELXL-2018/3 (Sheldrick, 2018)'
_computing_structure_solution 'SHELXT 2018/2 (Sheldrick, 2018)'
_diffrn_ambient_temperature 200(2)
_diffrn_measured_fraction_theta_full 0.983
_diffrn_measured_fraction_theta_max 0.983
_diffrn_measurement_device_type 'Bruker axs kappa apex3 PHOTON II Diffractometer'
_diffrn_measurement_method '\f and \w scans'
_diffrn_radiation_type CuK\a
_diffrn_radiation_wavelength 1.54178
_diffrn_reflns_av_R_equivalents 0.0887
_diffrn_reflns_av_unetI/netI 0.0686
_diffrn_reflns_Laue_measured_fraction_full 0.983
_diffrn_reflns_Laue_measured_fraction_max 0.983
_diffrn_reflns_limit_h_max 9
_diffrn_reflns_limit_h_min -9
_diffrn_reflns_limit_k_max 12
_diffrn_reflns_limit_k_min -11
_diffrn_reflns_limit_l_max 15
_diffrn_reflns_limit_l_min -15
_diffrn_reflns_number 15644
_diffrn_reflns_point_group_measured_fraction_full 0.983
_diffrn_reflns_point_group_measured_fraction_max 0.983
_diffrn_reflns_theta_full 67.478
_diffrn_reflns_theta_max 67.478
_diffrn_reflns_theta_min 3.545
_diffrn_source 'micro focus sealed tube'
_exptl_absorpt_coefficient_mu 8.245
_exptl_absorpt_correction_T_max 0.752
_exptl_absorpt_correction_T_min 0.301
_exptl_absorpt_correction_type multi-scan
_exptl_absorpt_process_details 'SADABS, Bruker 2016'
_exptl_crystal_colour colorless
_exptl_crystal_density_diffrn 1.781
_exptl_crystal_description block
_exptl_crystal_F_000 528
_exptl_crystal_size_max 0.200
_exptl_crystal_size_mid 0.150
_exptl_crystal_size_min 0.100
_refine_diff_density_max 1.153
_refine_diff_density_min -2.096
_refine_diff_density_rms 0.193
_refine_ls_extinction_coef 0.0041(13)
_refine_ls_extinction_expression Fc^*^=kFc[1+0.001xFc^2^\l^3^/sin(2\q)]^-1/4^
_refine_ls_extinction_method 'SHELXL-2018/3 (Sheldrick 2018)'
_refine_ls_goodness_of_fit_ref 1.257
_refine_ls_hydrogen_treatment mixed
_refine_ls_matrix_type full
_refine_ls_number_parameters 290
_refine_ls_number_reflns 3460
_refine_ls_number_restraints 5
_refine_ls_restrained_S_all 1.256
_refine_ls_R_factor_all 0.1082
_refine_ls_R_factor_gt 0.0990
_refine_ls_shift/su_max 0.000
_refine_ls_shift/su_mean 0.000
_refine_ls_structure_factor_coef Fsqd
_refine_ls_weighting_details 'w=1/[\s^2^(Fo^2^)+(0.2000P)^2^] where P=(Fo^2^+2Fc^2^)/3'
_refine_ls_weighting_scheme calc
_refine_ls_wR_factor_gt 0.2860
_refine_ls_wR_factor_ref 0.3024
_reflns_Friedel_coverage 0.000
_reflns_number_gt 2854
_reflns_number_total 3460
_reflns_threshold_expression 'I > 2\s(I)'
_cod_data_source_file d2dt01571d2.cif
_cod_data_source_block shelx
_cod_database_code 7710939
_shelx_shelxl_version_number 2018/3
_shelx_space_group_comment
;
The symmetry employed for this shelxl refinement is uniquely defined
by the following loop, which should always be used as a source of
symmetry information in preference to the above space-group names.
They are only intended as comments.
;
_shelx_estimated_absorpt_t_min 0.289
_shelx_estimated_absorpt_t_max 0.493

loop_
_space_group_symop_operation_xyz
'x, y, z'
'-x, -y, -z'

loop_
_atom_site_label
_atom_site_type_symbol
_atom_site_fract_x
_atom_site_fract_y
_atom_site_fract_z
_atom_site_U_iso_or_equiv
_atom_site_adp_type
_atom_site_occupancy
_atom_site_site_symmetry_order
_atom_site_calc_flag
_atom_site_refinement_flags_posn
_atom_site_refinement_flags_adp
_atom_site_refinement_flags_occupancy
_atom_site_disorder_assembly
_atom_site_disorder_group
Pd1 Pd 0.21010(9) 0.07070(7) 0.23767(5) 0.0559(5) Uani 1 1 d . . . . .
C1 C -0.0710(15) 0.3318(11) 0.2402(9) 0.061(3) Uani 1 1 d . . . . .
C2 C -0.1463(14) 0.3815(10) 0.3440(9) 0.060(2) Uani 1 1 d . . . . .
H2 H -0.182832 0.324389 0.400867 0.072 Uiso 1 1 calc R U . . .
C3 C -0.1682(15) 0.5147(11) 0.3648(8) 0.061(2) Uani 1 1 d . . . . .
C4 C -0.1129(16) 0.5973(12) 0.2815(9) 0.069(3) Uani 1 1 d . . . . .
H4 H -0.127926 0.688645 0.295923 0.083 Uiso 1 1 calc R U . . .
C5 C -0.0365(17) 0.5483(12) 0.1781(9) 0.071(3) Uani 1 1 d . . . . .
H5 H 0.000723 0.605839 0.121676 0.085 Uiso 1 1 calc R U . . .
C6 C -0.0135(15) 0.4132(11) 0.1560(8) 0.064(3) Uani 1 1 d . . . . .
H6 H 0.040073 0.378270 0.085131 0.077 Uiso 1 1 calc R U . . .
C7 C -0.3073(14) 0.5141(11) 0.5612(9) 0.060(2) Uani 1 1 d . . . . .
C8 C -0.2822(14) 0.7020(11) 0.6667(8) 0.059(2) Uani 1 1 d . . . . .
H8 H -0.194457 0.722338 0.605560 0.071 Uiso 1 1 calc R U . . .
C9 C -0.3583(13) 0.5979(10) 0.6603(8) 0.057(2) Uani 1 1 d . . . . .
C10 C -0.4844(15) 0.5675(11) 0.7522(9) 0.062(2) Uani 1 1 d . . . . .
H10 H -0.537634 0.494703 0.751861 0.074 Uiso 1 1 calc R U . . .
C11 C -0.5295(16) 0.6458(12) 0.8435(8) 0.067(3) Uani 1 1 d . . . . .
H11 H -0.616388 0.628655 0.906327 0.080 Uiso 1 1 calc R U . . .
C12 C -0.4486(15) 0.7465(11) 0.8421(9) 0.065(3) Uani 1 1 d . . . . .
H12 H -0.479880 0.798717 0.905527 0.078 Uiso 1 1 calc R U . . .
C13 C 0.4325(18) -0.1941(12) 0.2422(11) 0.070(3) Uani 1 1 d . . . . .
H13A H 0.391110 -0.230730 0.314131 0.084 Uiso 1 1 calc R U . . .
H13B H 0.556489 -0.249117 0.206988 0.084 Uiso 1 1 calc R U . . .
C14 C 0.2987(18) -0.2001(12) 0.1760(10) 0.072(3) Uani 1 1 d . . . . .
H14A H 0.349520 -0.179371 0.100093 0.086 Uiso 1 1 calc R U . . .
H14B H 0.275566 -0.289754 0.178983 0.086 Uiso 1 1 calc R U . . .
N1 N -0.0378(13) 0.1934(9) 0.2196(8) 0.059(2) Uani 1 1 d . . . . .
H1A H -0.043433 0.183088 0.151124 0.071 Uiso 1 1 calc R U . . .
H1B H -0.131727 0.163716 0.263868 0.071 Uiso 1 1 calc R U . . .
N2 N 0.4429(14) -0.0587(10) 0.2533(9) 0.064(2) Uani 1 1 d D . . . .
H2A H 0.471(18) -0.041(14) 0.312(6) 0.077 Uiso 1 1 d D U . . .
H2B H 0.537(12) -0.047(13) 0.202(7) 0.077 Uiso 1 1 d D U . . .
N3 N 0.1213(15) -0.0972(11) 0.2249(9) 0.066(2) Uani 1 1 d . . . . .
H3A H 0.075(18) -0.140(14) 0.288(12) 0.079 Uiso 1 1 d . U . . .
H3B H 0.036(18) -0.081(13) 0.185(10) 0.079 Uiso 1 1 d . U . . .
N4 N -0.2376(13) 0.5725(9) 0.4685(7) 0.064(2) Uani 1 1 d . . . . .
H4N H -0.235368 0.656050 0.473747 0.076 Uiso 1 1 calc R U . . .
N5 N -0.3277(11) 0.7768(9) 0.7569(7) 0.0530(18) Uani 1 1 d . . . . .
N6 N 0.3790(15) 0.8863(9) 0.5385(8) 0.070(2) Uani 1 1 d . . . . .
N7 N 0.8500(14) -0.1092(10) 0.0517(7) 0.070(2) Uani 1 1 d . . . . .
O1 O -0.3222(14) 0.4000(9) 0.5668(7) 0.087(3) Uani 1 1 d . . . . .
O2 O 0.3566(13) 0.8852(9) 0.6372(7) 0.079(2) Uani 1 1 d . . . . .
O3 O 0.2398(12) 0.9191(9) 0.5003(7) 0.077(2) Uani 1 1 d . . . . .
O4 O 0.5372(11) 0.8534(8) 0.4752(7) 0.074(2) Uani 1 1 d . . . . .
O5 O 1.0169(12) -0.1670(9) 0.0111(7) 0.080(2) Uani 1 1 d . . . . .
O6 O 0.7288(15) -0.1184(14) 0.0122(8) 0.109(4) Uani 1 1 d . . . . .
O7 O 0.8075(13) -0.0449(10) 0.1372(7) 0.085(3) Uani 1 1 d . . . . .
O8 O 0.0398(12) 1.1827(9) 0.5563(7) 0.076(2) Uani 1 1 d D . . . .
H8A H 0.088(19) 1.102(5) 0.538(12) 0.114 Uiso 1 1 d D U . . .
H8B H -0.047(15) 1.216(12) 0.528(11) 0.114 Uiso 1 1 d D U . . .

loop_
_atom_site_aniso_label
_atom_site_aniso_U_11
_atom_site_aniso_U_22
_atom_site_aniso_U_33
_atom_site_aniso_U_23
_atom_site_aniso_U_13
_atom_site_aniso_U_12
Pd1 0.0636(6) 0.0563(6) 0.0531(6) -0.0010(4) -0.0178(4) -0.0212(4)
C1 0.068(6) 0.056(6) 0.069(7) 0.004(5) -0.030(5) -0.022(5)
C2 0.067(6) 0.058(6) 0.062(6) 0.004(4) -0.024(5) -0.020(4)
C3 0.066(6) 0.067(6) 0.057(6) 0.001(5) -0.020(5) -0.025(5)
C4 0.076(7) 0.066(7) 0.073(7) 0.001(5) -0.027(6) -0.023(5)
C5 0.092(8) 0.062(7) 0.064(7) 0.009(5) -0.029(6) -0.022(6)
C6 0.077(7) 0.069(7) 0.052(5) 0.007(5) -0.017(5) -0.029(5)
C7 0.061(6) 0.055(6) 0.066(6) -0.002(5) -0.017(5) -0.016(4)
C8 0.058(5) 0.071(6) 0.049(5) 0.002(4) -0.014(4) -0.017(5)
C9 0.058(5) 0.053(5) 0.063(6) 0.004(4) -0.020(4) -0.015(4)
C10 0.068(6) 0.057(6) 0.068(6) 0.005(5) -0.019(5) -0.027(5)
C11 0.079(7) 0.072(7) 0.050(6) 0.002(5) -0.012(5) -0.024(5)
C12 0.074(6) 0.066(7) 0.062(6) -0.010(5) -0.020(5) -0.028(5)
C13 0.082(8) 0.053(6) 0.078(7) 0.004(5) -0.028(6) -0.013(5)
C14 0.090(8) 0.055(6) 0.078(7) -0.004(5) -0.022(6) -0.029(5)
N1 0.067(5) 0.052(5) 0.062(5) -0.004(4) -0.018(4) -0.018(4)
N2 0.067(5) 0.053(5) 0.078(7) -0.001(5) -0.025(5) -0.018(4)
N3 0.073(6) 0.061(6) 0.073(6) -0.001(5) -0.020(5) -0.031(4)
N4 0.086(6) 0.051(5) 0.057(5) -0.001(4) -0.021(4) -0.019(4)
N5 0.047(4) 0.060(5) 0.054(5) 0.002(4) -0.011(3) -0.020(3)
N6 0.087(7) 0.058(5) 0.075(7) 0.008(4) -0.032(5) -0.026(5)
N7 0.085(7) 0.077(6) 0.057(5) 0.001(5) -0.019(5) -0.037(5)
O1 0.120(7) 0.072(6) 0.066(5) -0.011(4) 0.000(5) -0.044(5)
O2 0.090(6) 0.092(6) 0.067(5) 0.011(4) -0.030(4) -0.033(5)
O3 0.075(5) 0.074(5) 0.089(5) -0.002(4) -0.035(4) -0.015(4)
O4 0.076(5) 0.064(5) 0.080(5) 0.005(4) -0.016(4) -0.017(4)
O5 0.083(6) 0.095(6) 0.063(5) -0.009(4) -0.020(4) -0.020(5)
O6 0.094(7) 0.184(12) 0.068(5) -0.011(6) -0.036(5) -0.048(7)
O7 0.081(5) 0.107(7) 0.070(5) -0.019(5) -0.011(4) -0.034(5)
O8 0.075(5) 0.070(5) 0.085(6) 0.011(4) -0.022(4) -0.020(4)

loop_
_atom_type_symbol
_atom_type_description
_atom_type_scat_dispersion_real
_atom_type_scat_dispersion_imag
_atom_type_scat_source
C C 0.0181 0.0091 'International Tables Vol C Tables 4.2.6.8 and 6.1.1.4'
H H 0.0000 0.0000 'International Tables Vol C Tables 4.2.6.8 and 6.1.1.4'
N N 0.0311 0.0180 'International Tables Vol C Tables 4.2.6.8 and 6.1.1.4'
O O 0.0492 0.0322 'International Tables Vol C Tables 4.2.6.8 and 6.1.1.4'
Pd Pd 0.1215 3.9337 'International Tables Vol C Tables 4.2.6.8 and 6.1.1.4'

loop_
_geom_angle_atom_site_label_1
_geom_angle_atom_site_label_2
_geom_angle_atom_site_label_3
_geom_angle
_geom_angle_site_symmetry_1
_geom_angle_site_symmetry_3
_geom_angle_publ_flag
N2 Pd1 N5 89.6(4) . 2_566 ?
N2 Pd1 N3 84.5(4) . . ?
N5 Pd1 N3 173.4(3) 2_566 . ?
N2 Pd1 N1 176.0(3) . . ?
N5 Pd1 N1 94.3(3) 2_566 . ?
N3 Pd1 N1 91.5(4) . . ?
C2 C1 C6 121.0(10) . . ?
C2 C1 N1 120.0(10) . . ?
C6 C1 N1 118.9(10) . . ?
C3 C2 C1 119.8(10) . . ?
C3 C2 H2 120.1 . . ?
C1 C2 H2 120.1 . . ?
C2 C3 C4 119.8(10) . . ?
C2 C3 N4 123.6(10) . . ?
C4 C3 N4 116.6(9) . . ?
C5 C4 C3 120.7(11) . . ?
C5 C4 H4 119.7 . . ?
C3 C4 H4 119.7 . . ?
C4 C5 C6 120.0(11) . . ?
C4 C5 H5 120.0 . . ?
C6 C5 H5 120.0 . . ?
C1 C6 C5 118.6(10) . . ?
C1 C6 H6 120.7 . . ?
C5 C6 H6 120.7 . . ?
O1 C7 N4 124.0(10) . . ?
O1 C7 C9 120.7(10) . . ?
N4 C7 C9 115.3(9) . . ?
N5 C8 C9 122.3(9) . . ?
N5 C8 H8 118.9 . . ?
C9 C8 H8 118.9 . . ?
C8 C9 C10 118.0(9) . . ?
C8 C9 C7 122.6(9) . . ?
C10 C9 C7 119.4(9) . . ?
C11 C10 C9 118.7(10) . . ?
C11 C10 H10 120.7 . . ?
C9 C10 H10 120.7 . . ?
C12 C11 C10 119.2(10) . . ?
C12 C11 H11 120.4 . . ?
C10 C11 H11 120.4 . . ?
N5 C12 C11 123.6(10) . . ?
N5 C12 H12 118.2 . . ?
C11 C12 H12 118.2 . . ?
N2 C13 C14 110.8(10) . . ?
N2 C13 H13A 109.5 . . ?
C14 C13 H13A 109.5 . . ?
N2 C13 H13B 109.5 . . ?
C14 C13 H13B 109.5 . . ?
H13A C13 H13B 108.1 . . ?
N3 C14 C13 106.3(9) . . ?
N3 C14 H14A 110.5 . . ?
C13 C14 H14A 110.5 . . ?
N3 C14 H14B 110.5 . . ?
C13 C14 H14B 110.5 . . ?
H14A C14 H14B 108.7 . . ?
C1 N1 Pd1 117.6(7) . . ?
C1 N1 H1A 107.9 . . ?
Pd1 N1 H1A 107.9 . . ?
C1 N1 H1B 107.9 . . ?
Pd1 N1 H1B 107.9 . . ?
H1A N1 H1B 107.2 . . ?
C13 N2 Pd1 110.8(7) . . ?
C13 N2 H2A 116(10) . . ?
Pd1 N2 H2A 111(9) . . ?
C13 N2 H2B 106(9) . . ?
Pd1 N2 H2B 110(9) . . ?
H2A N2 H2B 103(10) . . ?
C14 N3 Pd1 103.5(7) . . ?
C14 N3 H3A 101(8) . . ?
Pd1 N3 H3A 118(9) . . ?
C14 N3 H3B 115(8) . . ?
Pd1 N3 H3B 111(8) . . ?
H3A N3 H3B 109(10) . . ?
C7 N4 C3 127.5(9) . . ?
C7 N4 H4N 116.3 . . ?
C3 N4 H4N 116.3 . . ?
C12 N5 C8 118.3(9) . . ?
C12 N5 Pd1 121.0(7) . 2_566 ?
C8 N5 Pd1 120.7(7) . 2_566 ?
O2 N6 O4 121.4(10) . . ?
O2 N6 O3 119.5(11) . . ?
O4 N6 O3 119.0(10) . . ?
O6 N7 O7 118.7(11) . . ?
O6 N7 O5 121.8(10) . . ?
O7 N7 O5 119.5(9) . . ?
H8A O8 H8B 111(4) . . ?

loop_
_geom_bond_atom_site_label_1
_geom_bond_atom_site_label_2
_geom_bond_distance
_geom_bond_site_symmetry_2
_geom_bond_publ_flag
Pd1 N2 2.014(10) . ?
Pd1 N5 2.031(8) 2_566 ?
Pd1 N3 2.060(10) . ?
Pd1 N1 2.086(9) . ?
C1 C2 1.385(16) . ?
C1 C6 1.392(15) . ?
C1 N1 1.424(14) . ?
C2 C3 1.384(15) . ?
C2 H2 0.9500 . ?
C3 C4 1.388(15) . ?
C3 N4 1.411(13) . ?
C4 C5 1.378(16) . ?
C4 H4 0.9500 . ?
C5 C6 1.407(17) . ?
C5 H5 0.9500 . ?
C6 H6 0.9500 . ?
C7 O1 1.218(13) . ?
C7 N4 1.358(14) . ?
C7 C9 1.494(15) . ?
C8 N5 1.353(13) . ?
C8 C9 1.372(15) . ?
C8 H8 0.9500 . ?
C9 C10 1.404(15) . ?
C10 C11 1.384(15) . ?
C10 H10 0.9500 . ?
C11 C12 1.346(15) . ?
C11 H11 0.9500 . ?
C12 N5 1.326(13) . ?
C12 H12 0.9500 . ?
C13 N2 1.447(15) . ?
C13 C14 1.522(16) . ?
C13 H13A 0.9900 . ?
C13 H13B 0.9900 . ?
C14 N3 1.521(17) . ?
C14 H14A 0.9900 . ?
C14 H14B 0.9900 . ?
N1 H1A 0.9100 . ?
N1 H1B 0.9100 . ?
N2 H2A 0.88(2) . ?
N2 H2B 0.88(2) . ?
N3 H3A 0.93(15) . ?
N3 H3B 0.91(13) . ?
N4 H4N 0.8800 . ?
N6 O2 1.241(13) . ?
N6 O4 1.257(13) . ?
N6 O3 1.266(12) . ?
N7 O6 1.206(12) . ?
N7 O7 1.246(12) . ?
N7 O5 1.263(12) . ?
O8 H8A 0.85(2) . ?
O8 H8B 0.84(2) . ?

loop_
_geom_torsion_atom_site_label_1
_geom_torsion_atom_site_label_2
_geom_torsion_atom_site_label_3
_geom_torsion_atom_site_label_4
_geom_torsion
_geom_torsion_site_symmetry_1
_geom_torsion_site_symmetry_2
_geom_torsion_site_symmetry_3
_geom_torsion_site_symmetry_4
_geom_torsion_publ_flag
C6 C1 C2 C3 1.2(16) . . . . ?
N1 C1 C2 C3 176.1(9) . . . . ?
C1 C2 C3 C4 -0.6(16) . . . . ?
C1 C2 C3 N4 -177.7(10) . . . . ?
C2 C3 C4 C5 0.1(16) . . . . ?
N4 C3 C4 C5 177.3(11) . . . . ?
C3 C4 C5 C6 -0.1(18) . . . . ?
C2 C1 C6 C5 -1.1(16) . . . . ?
N1 C1 C6 C5 -176.2(10) . . . . ?
C4 C5 C6 C1 0.6(17) . . . . ?
N5 C8 C9 C10 -1.5(15) . . . . ?
N5 C8 C9 C7 -179.3(9) . . . . ?
O1 C7 C9 C8 154.0(11) . . . . ?
N4 C7 C9 C8 -23.3(14) . . . . ?
O1 C7 C9 C10 -23.8(15) . . . . ?
N4 C7 C9 C10 158.9(10) . . . . ?
C8 C9 C10 C11 1.8(15) . . . . ?
C7 C9 C10 C11 179.7(10) . . . . ?
C9 C10 C11 C12 -1.4(17) . . . . ?
C10 C11 C12 N5 0.7(18) . . . . ?
N2 C13 C14 N3 -50.4(14) . . . . ?
C2 C1 N1 Pd1 -84.9(11) . . . . ?
C6 C1 N1 Pd1 90.1(10) . . . . ?
C14 C13 N2 Pd1 25.1(13) . . . . ?
C13 C14 N3 Pd1 49.2(11) . . . . ?
O1 C7 N4 C3 -1.2(18) . . . . ?
C9 C7 N4 C3 175.9(10) . . . . ?
C2 C3 N4 C7 -6.1(17) . . . . ?
C4 C3 N4 C7 176.8(10) . . . . ?
C11 C12 N5 C8 -0.4(17) . . . . ?
C11 C12 N5 Pd1 -179.3(9) . . . 2_566 ?
C9 C8 N5 C12 0.8(15) . . . . ?
C9 C8 N5 Pd1 179.7(7) . . . 2_566 ?
